data_4076592
loop_
_publ_author_name
'Turbervill, Robert S. P.'
'Goicoechea, Jose M.'

_publ_contact_author
;
 Dr. J. M. Goicoechea           
 Chemistry Research Laboratory
 University of Oxford
 Mansfield Road
 Oxford
 OX1 3TA
 UK
;
_publ_section_title
;
 Hydrophosphination of Carbodiimides Using Protic Heptaphosphide Cages: A
 Unique Effect of the Bimodal Activity of Protonated Group 15 Zintl Ions
;
_journal_issue 6
_journal_name_full Organometallics
_journal_page_first 2452
_journal_paper_doi 10.1021/om300072z
_journal_volume 31
_journal_year 2012
_chemical_absolute_configuration unk
_chemical_formula_moiety 'C25 H36 N2 P7, C18 H36 K N2 O6'
_chemical_formula_sum 'C43 H72 K N4 O6 P7'
_chemical_formula_weight 996.94
_chemical_name_systematic
; 
 [K(2,2,2-crypt)][HPC(NHDipp)(NDipp)]
;
_space_group_IT_number 33
_symmetry_cell_setting orthorhombic
_symmetry_space_group_name_Hall 'P 2c -2n'
_symmetry_space_group_name_H-M 'P n a 21'
_atom_sites_solution_hydrogens geom
_atom_sites_solution_primary direct
_atom_sites_solution_secondary difmap
_audit_creation_method SHELXL-97
_cell_angle_alpha 90.00
_cell_angle_beta 90.00
_cell_angle_gamma 90.00
_cell_formula_units_Z 4
_cell_length_a 20.5480(5)
_cell_length_b 16.9255(3)
_cell_length_c 15.8004(3)
_cell_measurement_reflns_used 7061
_cell_measurement_temperature 150(2)
_cell_measurement_theta_max 76.2389
_cell_measurement_theta_min 3.3802
_cell_volume 5495.1(2)
_computing_cell_refinement
;
CrysAlisPro, Agilent Technologies,
Version 1.171.35.8 (release 07-03-2011 CrysAlis171 .NET)
(compiled Mar  7 2011,18:06:32)
;
_computing_data_collection
;
CrysAlisPro, Agilent Technologies,
Version 1.171.35.8 (release 07-03-2011 CrysAlis171 .NET)
(compiled Mar  7 2011,18:06:32)
;
_computing_data_reduction
;
CrysAlisPro, Agilent Technologies,
Version 1.171.35.8 (release 07-03-2011 CrysAlis171 .NET)
(compiled Mar  7 2011,18:06:32)
;
_computing_molecular_graphics 'WinGX (Farrugia, 2005)'
_computing_publication_material 'XCIF (Sheldrick, 2001)'
_computing_structure_refinement 'SHELXL-97 (Sheldrick, 1997)'
_computing_structure_solution 'SHELXS-97 (Sheldrick, 1990)'
_diffrn_ambient_temperature 150(2)
_diffrn_measured_fraction_theta_full 0.989
_diffrn_measured_fraction_theta_max 0.989
_diffrn_measurement_device_type area
_diffrn_measurement_method 'omega scans'
_diffrn_radiation_monochromator mirror
_diffrn_radiation_source 'fine-focus sealed tube'
_diffrn_radiation_type CuK\a
_diffrn_radiation_wavelength 1.54180
_diffrn_reflns_av_R_equivalents 0.0496
_diffrn_reflns_av_sigmaI/netI 0.0483
_diffrn_reflns_limit_h_max 25
_diffrn_reflns_limit_h_min -24
_diffrn_reflns_limit_k_max 21
_diffrn_reflns_limit_k_min -16
_diffrn_reflns_limit_l_max 19
_diffrn_reflns_limit_l_min -16
_diffrn_reflns_number 18599
_diffrn_reflns_theta_full 76.43
_diffrn_reflns_theta_max 76.43
_diffrn_reflns_theta_min 3.38
_exptl_absorpt_coefficient_mu 3.129
_exptl_absorpt_correction_T_max 0.9694
_exptl_absorpt_correction_T_min 0.4537
_exptl_absorpt_correction_type multi-scan
_exptl_absorpt_process_details
;
CrysAlisPro, Agilent Technologies,
Version 1.171.35.8 (release 07-03-2011 CrysAlis171 .NET)
(compiled Mar  7 2011,18:06:32)
Empirical absorption correction using spherical harmonics, 
implemented in SCALE3 ABSPACK scaling algorithm.
;
_exptl_crystal_colour yellow
_exptl_crystal_density_diffrn 1.205
_exptl_crystal_density_meas ?
_exptl_crystal_density_method 'not measured'
_exptl_crystal_description plate
_exptl_crystal_F_000 2120
_exptl_crystal_size_max 0.30
_exptl_crystal_size_mid 0.20
_exptl_crystal_size_min 0.01
_refine_diff_density_max 0.313
_refine_diff_density_min -0.301
_refine_diff_density_rms 0.053
_refine_ls_abs_structure_details 'Flack H D (1983), Acta Cryst. A39, 876-881'
_refine_ls_abs_structure_Flack -0.028(15)
_refine_ls_extinction_method none
_refine_ls_goodness_of_fit_ref 1.071
_refine_ls_hydrogen_treatment constr
_refine_ls_matrix_type full
_refine_ls_number_parameters 614
_refine_ls_number_reflns 8402
_refine_ls_number_restraints 4
_refine_ls_restrained_S_all 1.080
_refine_ls_R_factor_all 0.0680
_refine_ls_R_factor_gt 0.0483
_refine_ls_shift/su_max 0.001
_refine_ls_shift/su_mean 0.000
_refine_ls_structure_factor_coef Fsqd
_refine_ls_weighting_details 'calc w=1/[\s^2^(Fo^2^)+(0.0629P)^2^+1.1886P] where P=(Fo^2^+2Fc^2^)/3'
_refine_ls_weighting_scheme calc
_refine_ls_wR_factor_gt 0.1171
_refine_ls_wR_factor_ref 0.1315
_reflns_number_gt 6622
_reflns_number_total 8402
_reflns_threshold_expression >2\s(I)
_cod_data_source_file om300072z_si_001.cif
_cod_data_source_block 5
_cod_depositor_comments
;
The following automatic conversions were performed:

'_symmetry_cell_setting' value 'Orthorhombic' changed to
'orthorhombic' according to
/home/saulius/struct/CIF-dictionaries/cif_core.dic dictionary named
'cif_core.dic' version 2.4.1 from 2010-06-29.

Automatic conversion script
Id: cif_fix_values 1715 2011-07-08 13:25:40Z adriana 

The following automatic conversions were performed:

'_exptl_crystal_density_meas' value 'not measured' was changed to '?'
- the value is perceived as not measured.

Automatic conversion script
Id: cif_fix_values 3008 2015-01-20 13:52:24Z robertas 
;
_cod_original_sg_symbol_H-M Pna2(1)
_cod_database_code 4076592

loop_
_symmetry_equiv_pos_as_xyz
'x, y, z'
'-x, -y, z+1/2'
'x+1/2, -y+1/2, z'
'-x+1/2, y+1/2, z+1/2'

loop_
_atom_site_label
_atom_site_type_symbol
_atom_site_fract_x
_atom_site_fract_y
_atom_site_fract_z
_atom_site_U_iso_or_equiv
_atom_site_adp_type
_atom_site_occupancy
_atom_site_symmetry_multiplicity
_atom_site_calc_flag
_atom_site_refinement_flags
_atom_site_disorder_assembly
_atom_site_disorder_group
P1 P 0.9440(5) 0.2246(7) 0.1256(7) 0.0503(15) Uani 0.541(9) 1 d P A 1
P2 P 0.8627(4) 0.1647(4) 0.1819(5) 0.090(2) Uani 0.541(9) 1 d P A 1
H2A H 0.8608 0.1744 0.2437 0.108 Uiso 0.541(9) 1 calc PR A 1
H2B H 0.8650 0.1071 0.1716 0.108 Uiso 0.00 1 calc PR A 1
P3 P 0.9046(6) 0.1895(7) -0.0101(7) 0.0288(13) Uani 0.541(9) 1 d P A 1
P4 P 0.91470(18) 0.3450(3) 0.1398(3) 0.0599(11) Uani 0.541(9) 1 d P A 1
P5 P 0.7805(2) 0.2164(5) 0.1185(2) 0.0780(16) Uani 0.541(9) 1 d PD A 1
P6 P 0.8150(4) 0.2518(5) -0.0002(5) 0.0632(19) Uani 0.541(9) 1 d PD A 1
P7 P 0.8182(4) 0.3385(4) 0.0905(5) 0.080(2) Uani 0.541(9) 1 d PD A 1
P1A P 0.8173(5) 0.2403(7) -0.0015(5) 0.072(3) Uani 0.459(9) 1 d P A 2
P2A P 0.7898(3) 0.1693(4) 0.1159(4) 0.0773(16) Uani 0.459(9) 1 d P A 2
H2C H 0.7490 0.1894 0.1413 0.093 Uiso 0.153(3) 1 calc PR A 2
H2D H 0.7843 0.1127 0.1020 0.093 Uiso 0.153(3) 1 calc PR A 2
P3A P 0.9145(8) 0.1813(8) 0.0038(9) 0.0294(16) Uani 0.459(9) 1 d P A 2
P4A P 0.8332(4) 0.3547(3) 0.0793(5) 0.0494(14) Uani 0.459(9) 1 d P A 2
H4C H 0.8518 0.3983 0.0451 0.059 Uiso 0.00 1 calc PR A 2
H4D H 0.7924 0.3726 0.1065 0.059 Uiso 0.153(3) 1 calc PR A 2
P5A P 0.8732(3) 0.1873(4) 0.2025(4) 0.0476(11) Uani 0.459(9) 1 d P A 2
P6A P 0.9560(6) 0.2116(7) 0.1136(8) 0.0417(13) Uani 0.459(9) 1 d P A 2
P7A P 0.90167(19) 0.3109(3) 0.1702(3) 0.0508(13) Uani 0.459(9) 1 d P A 2
N1 N 0.95332(16) 0.32979(18) -0.0619(2) 0.0340(7) Uani 1 1 d . A .
H1 H 0.9269 0.3457 -0.0215 0.041 Uiso 1 1 calc R . .
N2 N 0.99822(16) 0.22348(17) -0.1311(2) 0.0317(7) Uani 1 1 d . A .
C1 C 0.95982(18) 0.2504(2) -0.0749(2) 0.0300(7) Uani 1 1 d . . .
C2 C 0.9868(2) 0.3882(2) -0.1098(3) 0.0358(8) Uani 1 1 d . . .
C3 C 1.0504(2) 0.4083(2) -0.0876(3) 0.0410(9) Uani 1 1 d . A .
C4 C 1.0802(3) 0.4701(2) -0.1321(4) 0.0544(12) Uani 1 1 d . . .
H4 H 1.1232 0.4855 -0.1175 0.065 Uiso 1 1 calc R A .
C5 C 1.0486(3) 0.5083(3) -0.1960(4) 0.0597(14) Uani 1 1 d . A .
H5 H 1.0699 0.5500 -0.2253 0.072 Uiso 1 1 calc R . .
C6 C 0.9860(3) 0.4871(3) -0.2184(3) 0.0568(13) Uani 1 1 d . . .
H6 H 0.9646 0.5145 -0.2628 0.068 Uiso 1 1 calc R A .
C7 C 0.9537(2) 0.4258(2) -0.1765(3) 0.0447(10) Uani 1 1 d . A .
C8 C 1.0861(2) 0.3670(3) -0.0171(3) 0.0500(10) Uani 1 1 d . . .
H8 H 1.0595 0.3201 -0.0005 0.060 Uiso 1 1 calc R A .
C9 C 0.8844(3) 0.4021(3) -0.1993(3) 0.0559(12) Uani 1 1 d . . .
H9 H 0.8775 0.3474 -0.1773 0.067 Uiso 1 1 calc R A .
C10 C 1.0920(5) 0.4189(5) 0.0595(5) 0.111(3) Uani 1 1 d . A .
H10A H 1.1152 0.3905 0.1043 0.166 Uiso 0.50 1 calc PR . .
H10B H 1.0485 0.4333 0.0796 0.166 Uiso 0.50 1 calc PR . .
H10C H 1.1161 0.4669 0.0448 0.166 Uiso 0.50 1 calc PR . .
H10D H 1.0713 0.4700 0.0482 0.166 Uiso 0.50 1 calc PR . .
H10E H 1.1381 0.4272 0.0728 0.166 Uiso 0.50 1 calc PR . .
H10F H 1.0704 0.3935 0.1077 0.166 Uiso 0.50 1 calc PR . .
C11 C 1.1516(3) 0.3365(5) -0.0466(6) 0.096(2) Uani 1 1 d . A .
H11A H 1.1735 0.3097 0.0005 0.143 Uiso 0.50 1 calc PR . .
H11B H 1.1784 0.3808 -0.0660 0.143 Uiso 0.50 1 calc PR . .
H11C H 1.1452 0.2991 -0.0932 0.143 Uiso 0.50 1 calc PR . .
H11D H 1.1579 0.3500 -0.1063 0.143 Uiso 0.50 1 calc PR . .
H11E H 1.1531 0.2789 -0.0398 0.143 Uiso 0.50 1 calc PR . .
H11F H 1.1862 0.3606 -0.0126 0.143 Uiso 0.50 1 calc PR . .
C12 C 0.8359(3) 0.4549(5) -0.1551(5) 0.093(2) Uani 1 1 d . A .
H12A H 0.8445 0.4546 -0.0941 0.140 Uiso 0.50 1 calc PR . .
H12B H 0.7918 0.4353 -0.1657 0.140 Uiso 0.50 1 calc PR . .
H12C H 0.8400 0.5089 -0.1768 0.140 Uiso 0.50 1 calc PR . .
H12D H 0.8063 0.4779 -0.1970 0.140 Uiso 0.50 1 calc PR . .
H12E H 0.8591 0.4972 -0.1254 0.140 Uiso 0.50 1 calc PR . .
H12F H 0.8108 0.4237 -0.1143 0.140 Uiso 0.50 1 calc PR . .
C13 C 0.8730(4) 0.3996(4) -0.2941(4) 0.0809(18) Uani 1 1 d . A .
H13A H 0.9049 0.3644 -0.3205 0.121 Uiso 0.50 1 calc PR . .
H13B H 0.8777 0.4529 -0.3176 0.121 Uiso 0.50 1 calc PR . .
H13C H 0.8290 0.3799 -0.3055 0.121 Uiso 0.50 1 calc PR . .
H13D H 0.8361 0.4338 -0.3086 0.121 Uiso 0.50 1 calc PR . .
H13E H 0.8634 0.3453 -0.3115 0.121 Uiso 0.50 1 calc PR . .
H13F H 0.9121 0.4182 -0.3236 0.121 Uiso 0.50 1 calc PR . .
C14 C 1.0010(2) 0.1419(2) -0.1524(2) 0.0320(8) Uani 1 1 d . . .
C15 C 1.0424(2) 0.0898(2) -0.1093(2) 0.0346(8) Uani 1 1 d . A .
C16 C 1.0464(2) 0.0121(2) -0.1380(3) 0.0439(10) Uani 1 1 d . . .
H16 H 1.0738 -0.0241 -0.1090 0.053 Uiso 1 1 calc R A .
C17 C 1.0115(3) -0.0138(3) -0.2076(3) 0.0543(12) Uani 1 1 d . A .
H17 H 1.0145 -0.0672 -0.2256 0.065 Uiso 1 1 calc R . .
C18 C 0.9728(3) 0.0384(3) -0.2500(3) 0.0582(13) Uani 1 1 d . . .
H18 H 0.9493 0.0207 -0.2981 0.070 Uiso 1 1 calc R A .
C19 C 0.9669(2) 0.1175(2) -0.2244(3) 0.0456(10) Uani 1 1 d . A .
C20 C 1.0840(2) 0.1154(2) -0.0358(3) 0.0450(10) Uani 1 1 d . . .
H20 H 1.0713 0.1707 -0.0209 0.054 Uiso 1 1 calc R A .
C21 C 0.9253(3) 0.1750(3) -0.2738(4) 0.0649(15) Uani 1 1 d . . .
H21 H 0.9362 0.2292 -0.2530 0.078 Uiso 1 1 calc R A .
C22 C 1.0730(3) 0.0637(3) 0.0429(3) 0.0594(13) Uani 1 1 d . A .
H22A H 1.1009 0.0824 0.0891 0.089 Uiso 0.50 1 calc PR . .
H22B H 1.0838 0.0087 0.0296 0.089 Uiso 0.50 1 calc PR . .
H22C H 1.0273 0.0671 0.0603 0.089 Uiso 0.50 1 calc PR . .
H22D H 1.0405 0.0231 0.0302 0.089 Uiso 0.50 1 calc PR . .
H22E H 1.0575 0.0968 0.0897 0.089 Uiso 0.50 1 calc PR . .
H22F H 1.1141 0.0384 0.0590 0.089 Uiso 0.50 1 calc PR . .
C23 C 1.1565(3) 0.1161(4) -0.0604(5) 0.0750(18) Uani 1 1 d . A .
H23A H 1.1826 0.1328 -0.0116 0.113 Uiso 0.50 1 calc PR . .
H23B H 1.1633 0.1530 -0.1073 0.113 Uiso 0.50 1 calc PR . .
H23C H 1.1698 0.0629 -0.0778 0.113 Uiso 0.50 1 calc PR . .
H23D H 1.1612 0.0997 -0.1195 0.113 Uiso 0.50 1 calc PR . .
H23E H 1.1805 0.0795 -0.0238 0.113 Uiso 0.50 1 calc PR . .
H23F H 1.1740 0.1696 -0.0534 0.113 Uiso 0.50 1 calc PR . .
C24 C 0.8539(4) 0.1621(5) -0.2576(6) 0.104(3) Uani 1 1 d . A .
H24A H 0.8286 0.2007 -0.2901 0.156 Uiso 0.50 1 calc PR . .
H24B H 0.8449 0.1687 -0.1971 0.156 Uiso 0.50 1 calc PR . .
H24C H 0.8419 0.1085 -0.2752 0.156 Uiso 0.50 1 calc PR . .
H24D H 0.8483 0.1179 -0.2182 0.156 Uiso 0.50 1 calc PR . .
H24E H 0.8320 0.1499 -0.3111 0.156 Uiso 0.50 1 calc PR . .
H24F H 0.8350 0.2101 -0.2331 0.156 Uiso 0.50 1 calc PR . .
C25 C 0.9416(4) 0.1727(4) -0.3700(4) 0.093(2) Uani 1 1 d . A .
H25A H 0.9882 0.1824 -0.3781 0.139 Uiso 0.50 1 calc PR . .
H25B H 0.9165 0.2135 -0.3995 0.139 Uiso 0.50 1 calc PR . .
H25C H 0.9303 0.1207 -0.3930 0.139 Uiso 0.50 1 calc PR . .
H25D H 0.9018 0.1620 -0.4023 0.139 Uiso 0.50 1 calc PR . .
H25E H 0.9735 0.1308 -0.3809 0.139 Uiso 0.50 1 calc PR . .
H25F H 0.9597 0.2237 -0.3874 0.139 Uiso 0.50 1 calc PR . .
K101 K 0.16560(4) 0.23696(4) 0.48364(6) 0.03574(17) Uani 1 1 d . . .
N101 N 0.2088(2) 0.1099(2) 0.3565(3) 0.0588(11) Uani 1 1 d . . .
N102 N 0.1236(2) 0.3651(2) 0.6083(3) 0.0494(9) Uani 1 1 d . . .
O101 O 0.28824(15) 0.24564(19) 0.4020(2) 0.0503(7) Uani 1 1 d . . .
O102 O 0.25457(16) 0.35531(17) 0.5328(2) 0.0508(8) Uani 1 1 d . . .
O103 O 0.09773(19) 0.2129(2) 0.3324(3) 0.0693(11) Uani 1 1 d . . .
O104 O 0.06414(16) 0.34012(19) 0.4426(2) 0.0547(8) Uani 1 1 d . . .
O105 O 0.1672(2) 0.07780(17) 0.5314(3) 0.0734(12) Uani 1 1 d . . .
O106 O 0.1189(2) 0.19523(19) 0.6429(2) 0.0627(10) Uani 1 1 d . . .
C101 C 0.2711(3) 0.1318(3) 0.3185(3) 0.0594(13) Uani 1 1 d . . .
H10G H 0.2629 0.1675 0.2700 0.071 Uiso 1 1 calc R . .
H10H H 0.2924 0.0836 0.2963 0.071 Uiso 1 1 calc R . .
C102 C 0.3164(2) 0.1718(3) 0.3793(4) 0.0588(13) Uani 1 1 d . . .
H10I H 0.3226 0.1387 0.4303 0.071 Uiso 1 1 calc R . .
H10J H 0.3594 0.1803 0.3524 0.071 Uiso 1 1 calc R . .
C103 C 0.3334(2) 0.2939(3) 0.4445(4) 0.0631(14) Uani 1 1 d . . .
H10K H 0.3710 0.3046 0.4071 0.076 Uiso 1 1 calc R . .
H10L H 0.3495 0.2663 0.4956 0.076 Uiso 1 1 calc R . .
C104 C 0.3019(3) 0.3700(3) 0.4694(3) 0.0592(13) Uani 1 1 d . . .
H10M H 0.3352 0.4071 0.4912 0.071 Uiso 1 1 calc R . .
H10N H 0.2809 0.3944 0.4194 0.071 Uiso 1 1 calc R . .
C105 C 0.2289(3) 0.4269(3) 0.5662(3) 0.0576(13) Uani 1 1 d . . .
H10O H 0.2061 0.4565 0.5210 0.069 Uiso 1 1 calc R . .
H10P H 0.2648 0.4603 0.5880 0.069 Uiso 1 1 calc R . .
C106 C 0.1821(3) 0.4079(3) 0.6369(3) 0.0607(14) Uani 1 1 d . . .
H10Q H 0.2048 0.3755 0.6798 0.073 Uiso 1 1 calc R . .
H10R H 0.1684 0.4577 0.6644 0.073 Uiso 1 1 calc R . .
C107 C 0.1595(3) 0.1025(4) 0.2902(5) 0.085(2) Uani 1 1 d . . .
H10S H 0.1237 0.0686 0.3111 0.102 Uiso 1 1 calc R . .
H10T H 0.1790 0.0762 0.2404 0.102 Uiso 1 1 calc R . .
C108 C 0.1318(4) 0.1809(5) 0.2633(4) 0.090(2) Uani 1 1 d . . .
H10U H 0.1674 0.2170 0.2460 0.108 Uiso 1 1 calc R . .
H10V H 0.1021 0.1737 0.2146 0.108 Uiso 1 1 calc R . .
C109 C 0.0608(4) 0.2799(4) 0.3077(4) 0.090(2) Uani 1 1 d . . .
H10W H 0.0317 0.2661 0.2600 0.109 Uiso 1 1 calc R . .
H10X H 0.0902 0.3229 0.2890 0.109 Uiso 1 1 calc R . .
C110 C 0.0216(3) 0.3064(3) 0.3821(5) 0.078(2) Uani 1 1 d . . .
H11G H -0.0111 0.3459 0.3640 0.093 Uiso 1 1 calc R . .
H11H H -0.0016 0.2608 0.4072 0.093 Uiso 1 1 calc R . .
C111 C 0.0306(3) 0.3790(3) 0.5098(4) 0.0660(15) Uani 1 1 d . . .
H11I H 0.0053 0.3400 0.5429 0.079 Uiso 1 1 calc R . .
H11J H -0.0001 0.4183 0.4862 0.079 Uiso 1 1 calc R . .
C112 C 0.0792(3) 0.4197(3) 0.5663(4) 0.0639(15) Uani 1 1 d . . .
H11K H 0.1049 0.4575 0.5321 0.077 Uiso 1 1 calc R . .
H11L H 0.0555 0.4503 0.6099 0.077 Uiso 1 1 calc R . .
C113 C 0.2175(4) 0.0354(3) 0.4034(5) 0.082(2) Uani 1 1 d . . .
H11M H 0.2595 0.0369 0.4340 0.098 Uiso 1 1 calc R . .
H11N H 0.2191 -0.0090 0.3627 0.098 Uiso 1 1 calc R . .
C114 C 0.1629(4) 0.0208(3) 0.4665(6) 0.097(3) Uani 1 1 d . . .
H11O H 0.1202 0.0248 0.4378 0.117 Uiso 1 1 calc R . .
H11P H 0.1669 -0.0330 0.4907 0.117 Uiso 1 1 calc R . .
C115 C 0.1218(4) 0.0616(3) 0.5988(6) 0.114(4) Uani 1 1 d . . .
H11Q H 0.1266 0.0063 0.6182 0.137 Uiso 1 1 calc R . .
H11R H 0.0766 0.0692 0.5786 0.137 Uiso 1 1 calc R . .
C116 C 0.1361(4) 0.1173(3) 0.6699(4) 0.089(2) Uani 1 1 d . . .
H11S H 0.1105 0.1025 0.7206 0.107 Uiso 1 1 calc R . .
H11T H 0.1829 0.1152 0.6846 0.107 Uiso 1 1 calc R . .
C117 C 0.1238(3) 0.2521(3) 0.7094(3) 0.0620(14) Uani 1 1 d . . .
H11U H 0.1701 0.2623 0.7227 0.074 Uiso 1 1 calc R . .
H11V H 0.1022 0.2320 0.7611 0.074 Uiso 1 1 calc R . .
C118 C 0.0914(3) 0.3269(3) 0.6801(3) 0.0608(14) Uani 1 1 d . . .
H11W H 0.0459 0.3146 0.6641 0.073 Uiso 1 1 calc R . .
H11X H 0.0900 0.3646 0.7280 0.073 Uiso 1 1 calc R . .

loop_
_atom_site_aniso_label
_atom_site_aniso_U_11
_atom_site_aniso_U_22
_atom_site_aniso_U_33
_atom_site_aniso_U_23
_atom_site_aniso_U_13
_atom_site_aniso_U_12
P1 0.049(4) 0.068(4) 0.034(3) -0.003(2) -0.004(2) 0.013(2)
P2 0.123(5) 0.074(4) 0.074(4) 0.036(3) 0.041(3) 0.019(3)
P3 0.042(3) 0.021(2) 0.024(3) 0.0034(19) -0.007(2) 0.0005(19)
P4 0.085(2) 0.0443(19) 0.0510(19) -0.0178(16) 0.0121(16) -0.0079(14)
P5 0.0581(18) 0.122(4) 0.0535(17) -0.014(2) 0.0135(15) -0.030(3)
P6 0.026(2) 0.0533(17) 0.110(5) -0.009(2) -0.009(3) 0.0016(13)
P7 0.070(4) 0.116(5) 0.054(2) 0.020(3) 0.018(3) 0.048(3)
P1A 0.047(4) 0.109(6) 0.061(4) 0.036(4) -0.013(3) -0.022(3)
P2A 0.064(2) 0.084(3) 0.083(3) 0.018(3) 0.006(2) -0.035(3)
P3A 0.041(4) 0.025(3) 0.022(4) 0.007(2) -0.003(2) 0.003(2)
P4A 0.053(3) 0.0330(16) 0.063(4) -0.0069(17) 0.015(2) 0.0160(15)
P5A 0.0517(19) 0.053(3) 0.038(2) 0.0033(16) 0.0020(15) 0.0087(17)
P6A 0.037(3) 0.056(3) 0.032(3) -0.003(2) 0.003(2) 0.012(2)
P7A 0.0566(19) 0.048(2) 0.048(2) -0.0145(18) 0.0028(15) 0.0010(15)
N1 0.0382(17) 0.0291(15) 0.0346(17) -0.0001(13) 0.0057(15) 0.0030(13)
N2 0.0384(16) 0.0260(14) 0.0308(15) -0.0005(12) -0.0015(14) 0.0024(13)
C1 0.0340(18) 0.0285(16) 0.0274(17) -0.0014(14) -0.0027(16) -0.0009(14)
C2 0.043(2) 0.0228(15) 0.041(2) 0.0009(15) 0.0072(19) 0.0021(15)
C3 0.046(2) 0.0303(17) 0.047(2) -0.0066(17) 0.014(2) -0.0007(17)
C4 0.057(3) 0.035(2) 0.071(3) -0.009(2) 0.020(3) -0.0121(19)
C5 0.077(4) 0.033(2) 0.069(3) 0.003(2) 0.031(3) -0.002(2)
C6 0.080(4) 0.039(2) 0.051(3) 0.013(2) 0.020(3) 0.015(2)
C7 0.055(3) 0.039(2) 0.040(2) 0.0042(18) 0.010(2) 0.0096(19)
C8 0.043(2) 0.049(2) 0.058(3) -0.009(2) -0.004(2) -0.0001(18)
C9 0.057(3) 0.060(3) 0.051(3) 0.012(2) 0.002(2) 0.009(2)
C10 0.168(9) 0.092(5) 0.071(4) -0.025(4) -0.032(5) 0.031(6)
C11 0.049(3) 0.126(6) 0.112(6) -0.003(5) -0.002(4) 0.026(4)
C12 0.064(4) 0.119(6) 0.095(5) -0.015(5) 0.001(4) 0.028(4)
C13 0.085(4) 0.100(5) 0.058(3) 0.015(3) -0.010(3) 0.004(4)
C14 0.040(2) 0.0285(17) 0.0271(18) -0.0042(14) 0.0020(16) 0.0006(15)
C15 0.045(2) 0.0274(16) 0.0317(19) 0.0009(15) 0.0043(18) 0.0015(16)
C16 0.055(2) 0.0306(18) 0.046(2) 0.0000(17) 0.006(2) 0.0065(18)
C17 0.073(3) 0.035(2) 0.055(3) -0.013(2) 0.012(3) 0.001(2)
C18 0.083(4) 0.046(2) 0.046(3) -0.015(2) -0.009(3) -0.006(2)
C19 0.064(3) 0.040(2) 0.033(2) -0.0045(17) -0.009(2) -0.001(2)
C20 0.055(3) 0.0319(18) 0.048(2) 0.0040(17) -0.016(2) 0.0031(17)
C21 0.082(4) 0.055(3) 0.058(3) -0.005(2) -0.039(3) 0.001(3)
C22 0.091(4) 0.050(3) 0.037(2) 0.004(2) -0.012(3) 0.013(3)
C23 0.051(3) 0.080(4) 0.094(5) 0.015(3) -0.025(3) -0.008(3)
C24 0.081(5) 0.117(6) 0.114(6) 0.017(5) -0.039(5) 0.014(4)
C25 0.143(7) 0.083(4) 0.051(3) 0.005(3) -0.037(4) -0.004(4)
K101 0.0383(4) 0.0303(3) 0.0386(4) 0.0018(3) 0.0017(4) -0.0009(3)
N101 0.059(2) 0.050(2) 0.067(3) -0.021(2) 0.009(2) -0.0007(19)
N102 0.062(2) 0.0404(17) 0.046(2) -0.0036(16) 0.003(2) 0.0108(17)
O101 0.0406(16) 0.0601(18) 0.0503(17) -0.0080(15) 0.0021(15) -0.0045(15)
O102 0.0592(19) 0.0410(15) 0.0521(18) -0.0024(14) -0.0017(16) -0.0088(14)
O103 0.065(2) 0.068(2) 0.076(3) -0.018(2) -0.024(2) 0.0074(19)
O104 0.0530(18) 0.0496(17) 0.061(2) -0.0033(16) -0.0113(17) 0.0082(15)
O105 0.097(3) 0.0288(15) 0.095(3) 0.0066(17) 0.049(2) 0.0007(17)
O106 0.089(3) 0.0435(16) 0.055(2) 0.0177(16) 0.027(2) 0.0185(17)
C101 0.058(3) 0.073(3) 0.047(3) -0.019(3) 0.010(2) 0.008(3)
C102 0.048(3) 0.068(3) 0.060(3) -0.011(3) 0.010(3) 0.014(2)
C103 0.037(2) 0.078(3) 0.075(4) -0.015(3) -0.006(3) -0.010(2)
C104 0.056(3) 0.061(3) 0.060(3) 0.000(2) 0.004(3) -0.028(2)
C105 0.078(4) 0.034(2) 0.060(3) -0.005(2) -0.002(3) -0.008(2)
C106 0.087(4) 0.040(2) 0.055(3) -0.018(2) -0.002(3) -0.003(2)
C107 0.074(4) 0.096(5) 0.085(4) -0.060(4) -0.021(4) 0.005(3)
C108 0.083(4) 0.125(6) 0.061(4) -0.040(4) -0.030(4) 0.017(4)
C109 0.104(5) 0.093(5) 0.074(4) -0.019(4) -0.057(4) 0.024(4)
C110 0.062(3) 0.061(3) 0.110(5) -0.005(3) -0.045(4) 0.011(3)
C111 0.059(3) 0.057(3) 0.083(4) 0.005(3) 0.003(3) 0.022(2)
C112 0.081(4) 0.038(2) 0.072(3) -0.006(2) 0.005(3) 0.020(2)
C113 0.106(5) 0.039(3) 0.100(5) -0.016(3) 0.031(4) 0.006(3)
C114 0.122(5) 0.034(2) 0.136(7) -0.012(3) 0.049(5) -0.016(3)
C115 0.155(7) 0.042(3) 0.145(7) 0.030(4) 0.105(6) 0.010(4)
C116 0.125(6) 0.063(3) 0.079(4) 0.040(3) 0.055(4) 0.033(4)
C117 0.076(4) 0.073(3) 0.037(2) 0.010(2) 0.014(3) 0.009(3)
C118 0.080(4) 0.058(3) 0.045(3) -0.010(2) 0.021(3) 0.013(3)

loop_
_atom_type_symbol
_atom_type_description
_atom_type_scat_dispersion_real
_atom_type_scat_dispersion_imag
_atom_type_scat_source
C C 0.0181 0.0091 'International Tables Vol C Tables 4.2.6.8 and 6.1.1.4'
H H 0.0000 0.0000 'International Tables Vol C Tables 4.2.6.8 and 6.1.1.4'
N N 0.0311 0.0180 'International Tables Vol C Tables 4.2.6.8 and 6.1.1.4'
O O 0.0492 0.0322 'International Tables Vol C Tables 4.2.6.8 and 6.1.1.4'
P P 0.2955 0.4335 'International Tables Vol C Tables 4.2.6.8 and 6.1.1.4'
K K 0.3868 1.0657 'International Tables Vol C Tables 4.2.6.8 and 6.1.1.4'

loop_
_geom_angle_atom_site_label_1
_geom_angle_atom_site_label_2
_geom_angle_atom_site_label_3
_geom_angle
P4 P1 P2 100.8(5)
P4 P1 P3 103.8(5)
P2 P1 P3 89.5(6)
P1 P2 P5 103.0(4)
P1 P2 H2A 111.2
P5 P2 H2A 111.2
C1 P3 P6 107.2(5)
C1 P3 P1 98.8(6)
P6 P3 P1 96.1(6)
P7 P4 P1 100.0(4)
P6 P5 P2 105.6(3)
P6 P5 P7 56.3(3)
P2 P5 P7 101.3(4)
P7 P6 P5 65.8(4)
P7 P6 P3 112.2(6)
P5 P6 P3 102.5(5)
P6 P7 P4 108.8(4)
P6 P7 P5 58.0(3)
P4 P7 P5 107.2(4)
P3A P1A P2A 87.5(5)
P3A P1A P4A 103.0(6)
P2A P1A P4A 91.6(4)
P5A P2A P1A 103.8(4)
P5A P2A H2C 111.0
P1A P2A H2C 111.0
P5A P2A H2D 111.0
P1A P2A H2D 111.0
H2C P2A H2D 109.0
C1 P3A P6A 101.3(8)
C1 P3A P1A 97.8(5)
P6A P3A P1A 107.3(8)
P7A P4A P1A 99.8(4)
P7A P4A H4D 111.8
P1A P4A H4D 111.8
P2A P5A P7A 100.9(3)
P2A P5A P6A 103.0(5)
P7A P5A P6A 59.1(4)
P3A P6A P7A 109.3(7)
P3A P6A P5A 100.0(7)
P7A P6A P5A 60.2(4)
P4A P7A P6A 108.9(4)
P4A P7A P5A 107.8(3)
P6A P7A P5A 60.7(4)
C1 N1 C2 123.8(3)
C1 N1 H1 118.1
C2 N1 H1 118.1
C1 N2 C14 122.5(3)
N2 C1 N1 121.2(3)
N2 C1 P3 124.7(5)
N1 C1 P3 114.0(5)
N2 C1 P3A 121.8(5)
N1 C1 P3A 116.7(5)
P3 C1 P3A 9.5(6)
C3 C2 C7 122.1(4)
C3 C2 N1 119.2(4)
C7 C2 N1 118.6(4)
C2 C3 C4 117.7(4)
C2 C3 C8 122.0(4)
C4 C3 C8 120.3(4)
C5 C4 C3 121.2(5)
C5 C4 H4 119.4
C3 C4 H4 119.4
C4 C5 C6 120.6(4)
C4 C5 H5 119.7
C6 C5 H5 119.7
C5 C6 C7 121.0(5)
C5 C6 H6 119.5
C7 C6 H6 119.5
C6 C7 C2 117.4(5)
C6 C7 C9 121.9(5)
C2 C7 C9 120.7(4)
C10 C8 C3 111.3(4)
C10 C8 C11 112.1(6)
C3 C8 C11 111.4(5)
C10 C8 H8 107.2
C3 C8 H8 107.2
C11 C8 H8 107.2
C12 C9 C13 111.8(5)
C12 C9 C7 110.7(5)
C13 C9 C7 112.7(5)
C12 C9 H9 107.1
C13 C9 H9 107.1
C7 C9 H9 107.1
C8 C10 H10A 109.5
C8 C10 H10B 109.5
H10A C10 H10B 109.5
C8 C10 H10C 109.5
H10A C10 H10C 109.5
H10B C10 H10C 109.5
C8 C10 H10D 109.5
H10A C10 H10D 141.1
H10B C10 H10D 56.3
H10C C10 H10D 56.3
C8 C10 H10E 109.5
H10A C10 H10E 56.3
H10B C10 H10E 141.1
H10C C10 H10E 56.3
H10D C10 H10E 109.5
C8 C10 H10F 109.5
H10A C10 H10F 56.3
H10B C10 H10F 56.3
H10C C10 H10F 141.1
H10D C10 H10F 109.5
H10E C10 H10F 109.5
C8 C11 H11A 109.5
C8 C11 H11B 109.5
H11A C11 H11B 109.5
C8 C11 H11C 109.5
H11A C11 H11C 109.5
H11B C11 H11C 109.5
C8 C11 H11D 109.5
H11A C11 H11D 141.1
H11B C11 H11D 56.3
H11C C11 H11D 56.3
C8 C11 H11E 109.5
H11A C11 H11E 56.3
H11B C11 H11E 141.1
H11C C11 H11E 56.3
H11D C11 H11E 109.5
C8 C11 H11F 109.5
H11A C11 H11F 56.3
H11B C11 H11F 56.3
H11C C11 H11F 141.1
H11D C11 H11F 109.5
H11E C11 H11F 109.5
C9 C12 H12A 109.5
C9 C12 H12B 109.5
H12A C12 H12B 109.5
C9 C12 H12C 109.5
H12A C12 H12C 109.5
H12B C12 H12C 109.5
C9 C12 H12D 109.5
H12A C12 H12D 141.1
H12B C12 H12D 56.3
H12C C12 H12D 56.3
C9 C12 H12E 109.5
H12A C12 H12E 56.3
H12B C12 H12E 141.1
H12C C12 H12E 56.3
H12D C12 H12E 109.5
C9 C12 H12F 109.5
H12A C12 H12F 56.3
H12B C12 H12F 56.3
H12C C12 H12F 141.1
H12D C12 H12F 109.5
H12E C12 H12F 109.5
C9 C13 H13A 109.5
C9 C13 H13B 109.5
H13A C13 H13B 109.5
C9 C13 H13C 109.5
H13A C13 H13C 109.5
H13B C13 H13C 109.5
C9 C13 H13D 109.5
H13A C13 H13D 141.1
H13B C13 H13D 56.3
H13C C13 H13D 56.3
C9 C13 H13E 109.5
H13A C13 H13E 56.3
H13B C13 H13E 141.1
H13C C13 H13E 56.3
H13D C13 H13E 109.5
C9 C13 H13F 109.5
H13A C13 H13F 56.3
H13B C13 H13F 56.3
H13C C13 H13F 141.1
H13D C13 H13F 109.5
H13E C13 H13F 109.5
C19 C14 C15 121.0(3)
C19 C14 N2 117.2(3)
C15 C14 N2 121.4(3)
C16 C15 C14 118.1(4)
C16 C15 C20 119.3(4)
C14 C15 C20 122.6(3)
C17 C16 C15 121.9(4)
C17 C16 H16 119.1
C15 C16 H16 119.1
C18 C17 C16 119.1(4)
C18 C17 H17 120.4
C16 C17 H17 120.4
C17 C18 C19 121.8(4)
C17 C18 H18 119.1
C19 C18 H18 119.1
C14 C19 C18 118.2(4)
C14 C19 C21 120.9(4)
C18 C19 C21 120.9(4)
C15 C20 C22 112.2(4)
C15 C20 C23 110.9(4)
C22 C20 C23 110.5(4)
C15 C20 H20 107.7
C22 C20 H20 107.7
C23 C20 H20 107.7
C24 C21 C19 111.7(5)
C24 C21 C25 111.8(6)
C19 C21 C25 111.5(5)
C24 C21 H21 107.2
C19 C21 H21 107.2
C25 C21 H21 107.2
C20 C22 H22A 109.5
C20 C22 H22B 109.5
H22A C22 H22B 109.5
C20 C22 H22C 109.5
H22A C22 H22C 109.5
H22B C22 H22C 109.5
C20 C22 H22D 109.5
H22A C22 H22D 141.1
H22B C22 H22D 56.3
H22C C22 H22D 56.3
C20 C22 H22E 109.5
H22A C22 H22E 56.3
H22B C22 H22E 141.1
H22C C22 H22E 56.3
H22D C22 H22E 109.5
C20 C22 H22F 109.5
H22A C22 H22F 56.3
H22B C22 H22F 56.3
H22C C22 H22F 141.1
H22D C22 H22F 109.5
H22E C22 H22F 109.5
C20 C23 H23A 109.5
C20 C23 H23B 109.5
H23A C23 H23B 109.5
C20 C23 H23C 109.5
H23A C23 H23C 109.5
H23B C23 H23C 109.5
C20 C23 H23D 109.5
H23A C23 H23D 141.1
H23B C23 H23D 56.3
H23C C23 H23D 56.3
C20 C23 H23E 109.5
H23A C23 H23E 56.3
H23B C23 H23E 141.1
H23C C23 H23E 56.3
H23D C23 H23E 109.5
C20 C23 H23F 109.5
H23A C23 H23F 56.3
H23B C23 H23F 56.3
H23C C23 H23F 141.1
H23D C23 H23F 109.5
H23E C23 H23F 109.5
C21 C24 H24A 109.5
C21 C24 H24B 109.5
H24A C24 H24B 109.5
C21 C24 H24C 109.5
H24A C24 H24C 109.5
H24B C24 H24C 109.5
C21 C24 H24D 109.5
H24A C24 H24D 141.1
H24B C24 H24D 56.3
H24C C24 H24D 56.3
C21 C24 H24E 109.5
H24A C24 H24E 56.3
H24B C24 H24E 141.1
H24C C24 H24E 56.3
H24D C24 H24E 109.5
C21 C24 H24F 109.5
H24A C24 H24F 56.3
H24B C24 H24F 56.3
H24C C24 H24F 141.1
H24D C24 H24F 109.5
H24E C24 H24F 109.5
C21 C25 H25A 109.5
C21 C25 H25B 109.5
H25A C25 H25B 109.5
C21 C25 H25C 109.5
H25A C25 H25C 109.5
H25B C25 H25C 109.5
C21 C25 H25D 109.5
H25A C25 H25D 141.1
H25B C25 H25D 56.3
H25C C25 H25D 56.3
C21 C25 H25E 109.5
H25A C25 H25E 56.3
H25B C25 H25E 141.1
H25C C25 H25E 56.3
H25D C25 H25E 109.5
C21 C25 H25F 109.5
H25A C25 H25F 56.3
H25B C25 H25F 56.3
H25C C25 H25F 141.1
H25D C25 H25F 109.5
H25E C25 H25F 109.5
O106 K101 O104 96.37(11)
O106 K101 O103 124.28(13)
O104 K101 O103 61.35(11)
O106 K101 O105 61.05(11)
O104 K101 O105 132.29(12)
O103 K101 O105 95.54(14)
O106 K101 O102 98.91(11)
O104 K101 O102 95.95(10)
O103 K101 O102 131.44(12)
O105 K101 O102 126.98(12)
O106 K101 O101 136.96(11)
O104 K101 O101 121.67(11)
O103 K101 O101 93.57(11)
O105 K101 O101 99.33(11)
O102 K101 O101 60.81(10)
O106 K101 N102 59.99(10)
O104 K101 N102 59.70(11)
O103 K101 N102 120.89(12)
O105 K101 N102 120.86(11)
O102 K101 N102 60.09(11)
O101 K101 N102 120.52(11)
O106 K101 N101 120.86(12)
O104 K101 N101 120.04(12)
O103 K101 N101 58.93(12)
O105 K101 N101 59.97(12)
O102 K101 N101 119.30(11)
O101 K101 N101 58.80(11)
N102 K101 N101 179.13(12)
C101 N101 C107 109.5(5)
C101 N101 C113 108.5(5)
C107 N101 C113 111.7(5)
C101 N101 K101 110.2(3)
C107 N101 K101 109.1(3)
C113 N101 K101 107.7(3)
C112 N102 C118 110.5(4)
C112 N102 C106 109.7(4)
C118 N102 C106 110.3(4)
C112 N102 K101 109.5(3)
C118 N102 K101 108.3(3)
C106 N102 K101 108.4(3)
C103 O101 C102 111.2(4)
C103 O101 K101 113.6(3)
C102 O101 K101 115.5(3)
C104 O102 C105 111.5(4)
C104 O102 K101 112.0(3)
C105 O102 K101 117.8(3)
C108 O103 C109 111.1(6)
C108 O103 K101 118.1(3)
C109 O103 K101 112.7(3)
C110 O104 C111 113.0(4)
C110 O104 K101 111.4(3)
C111 O104 K101 118.4(3)
C114 O105 C115 111.5(5)
C114 O105 K101 117.5(4)
C115 O105 K101 112.0(3)
C117 O106 C116 112.6(5)
C117 O106 K101 118.0(3)
C116 O106 K101 114.7(3)
N101 C101 C102 113.3(4)
N101 C101 H10G 108.9
C102 C101 H10G 108.9
N101 C101 H10H 108.9
C102 C101 H10H 108.9
H10G C101 H10H 107.7
O101 C102 C101 107.8(4)
O101 C102 H10I 110.1
C101 C102 H10I 110.1
O101 C102 H10J 110.1
C101 C102 H10J 110.1
H10I C102 H10J 108.5
O101 C103 C104 109.9(4)
O101 C103 H10K 109.7
C104 C103 H10K 109.7
O101 C103 H10L 109.7
C104 C103 H10L 109.7
H10K C103 H10L 108.2
O102 C104 C103 109.4(4)
O102 C104 H10M 109.8
C103 C104 H10M 109.8
O102 C104 H10N 109.8
C103 C104 H10N 109.8
H10M C104 H10N 108.2
O102 C105 C106 109.2(4)
O102 C105 H10O 109.8
C106 C105 H10O 109.8
O102 C105 H10P 109.8
C106 C105 H10P 109.8
H10O C105 H10P 108.3
N102 C106 C105 113.5(4)
N102 C106 H10Q 108.9
C105 C106 H10Q 108.9
N102 C106 H10R 108.9
C105 C106 H10R 108.9
H10Q C106 H10R 107.7
N101 C107 C108 112.9(5)
N101 C107 H10S 109.0
C108 C107 H10S 109.0
N101 C107 H10T 109.0
C108 C107 H10T 109.0
H10S C107 H10T 107.8
O103 C108 C107 107.9(6)
O103 C108 H10U 110.1
C107 C108 H10U 110.1
O103 C108 H10V 110.1
C107 C108 H10V 110.1
H10U C108 H10V 108.4
O103 C109 C110 108.1(6)
O103 C109 H10W 110.1
C110 C109 H10W 110.1
O103 C109 H10X 110.1
C110 C109 H10X 110.1
H10W C109 H10X 108.4
O104 C110 C109 108.6(5)
O104 C110 H11G 110.0
C109 C110 H11G 110.0
O104 C110 H11H 110.0
C109 C110 H11H 110.0
H11G C110 H11H 108.3
O104 C111 C112 109.4(4)
O104 C111 H11I 109.8
C112 C111 H11I 109.8
O104 C111 H11J 109.8
C112 C111 H11J 109.8
H11I C111 H11J 108.2
N102 C112 C111 113.2(4)
N102 C112 H11K 108.9
C111 C112 H11K 108.9
N102 C112 H11L 108.9
C111 C112 H11L 108.9
H11K C112 H11L 107.8
N101 C113 C114 112.3(5)
N101 C113 H11M 109.1
C114 C113 H11M 109.1
N101 C113 H11N 109.1
C114 C113 H11N 109.1
H11M C113 H11N 107.9
O105 C114 C113 108.6(5)
O105 C114 H11O 110.0
C113 C114 H11O 110.0
O105 C114 H11P 110.0
C113 C114 H11P 110.0
H11O C114 H11P 108.4
O105 C115 C116 107.9(6)
O105 C115 H11Q 110.1
C116 C115 H11Q 110.1
O105 C115 H11R 110.1
C116 C115 H11R 110.1
H11Q C115 H11R 108.4
O106 C116 C115 107.9(6)
O106 C116 H11S 110.1
C115 C116 H11S 110.1
O106 C116 H11T 110.1
C115 C116 H11T 110.1
H11S C116 H11T 108.4
O106 C117 C118 108.0(4)
O106 C117 H11U 110.1
C118 C117 H11U 110.1
O106 C117 H11V 110.1
C118 C117 H11V 110.1
H11U C117 H11V 108.4
N102 C118 C117 114.2(4)
N102 C118 H11W 108.7
C117 C118 H11W 108.7
N102 C118 H11X 108.7
C117 C118 H11X 108.7
H11W C118 H11X 107.6

loop_
_geom_bond_atom_site_label_1
_geom_bond_atom_site_label_2
_geom_bond_distance
P1 P4 2.137(10)
P1 P2 2.147(14)
P1 P3 2.367(16)
P2 P5 2.149(9)
P2 H2A 0.9900
P3 C1 1.844(14)
P3 P6 2.128(15)
P4 P7 2.133(9)
P5 P6 2.093(9)
P5 P7 2.251(12)
P6 P7 2.053(10)
P1A P3A 2.234(18)
P1A P2A 2.282(9)
P1A P4A 2.342(12)
P2A P5A 2.215(8)
P2A H2C 0.9900
P2A H2D 0.9900
P3A C1 1.945(16)
P3A P6A 2.002(19)
P4A P7A 2.142(10)
P4A H4D 0.9900
P5A P7A 2.232(10)
P5A P6A 2.244(14)
P6A P7A 2.207(9)
N1 C1 1.366(5)
N1 C2 1.423(5)
N1 H1 0.8800
N2 C1 1.273(5)
N2 C14 1.423(4)
C2 C3 1.395(6)
C2 C7 1.406(6)
C3 C4 1.401(6)
C3 C8 1.505(7)
C4 C5 1.363(8)
C4 H4 0.9500
C5 C6 1.382(8)
C5 H5 0.9500
C6 C7 1.397(6)
C6 H6 0.9500
C7 C9 1.522(7)
C8 C10 1.502(8)
C8 C11 1.514(7)
C8 H8 1.0000
C9 C12 1.508(8)
C9 C13 1.518(8)
C9 H9 1.0000
C10 H10A 0.9800
C10 H10B 0.9800
C10 H10C 0.9800
C10 H10D 0.9800
C10 H10E 0.9800
C10 H10F 0.9800
C11 H11A 0.9800
C11 H11B 0.9800
C11 H11C 0.9800
C11 H11D 0.9800
C11 H11E 0.9800
C11 H11F 0.9800
C12 H12A 0.9800
C12 H12B 0.9800
C12 H12C 0.9800
C12 H12D 0.9800
C12 H12E 0.9800
C12 H12F 0.9800
C13 H13A 0.9800
C13 H13B 0.9800
C13 H13C 0.9800
C13 H13D 0.9800
C13 H13E 0.9800
C13 H13F 0.9800
C14 C19 1.398(6)
C14 C15 1.401(6)
C15 C16 1.394(5)
C15 C20 1.505(6)
C16 C17 1.383(7)
C16 H16 0.9500
C17 C18 1.365(7)
C17 H17 0.9500
C18 C19 1.405(6)
C18 H18 0.9500
C19 C21 1.512(7)
C20 C22 1.537(6)
C20 C23 1.541(7)
C20 H20 1.0000
C21 C24 1.504(10)
C21 C25 1.558(9)
C21 H21 1.0000
C22 H22A 0.9800
C22 H22B 0.9800
C22 H22C 0.9800
C22 H22D 0.9800
C22 H22E 0.9800
C22 H22F 0.9800
C23 H23A 0.9800
C23 H23B 0.9800
C23 H23C 0.9800
C23 H23D 0.9800
C23 H23E 0.9800
C23 H23F 0.9800
C24 H24A 0.9800
C24 H24B 0.9800
C24 H24C 0.9800
C24 H24D 0.9800
C24 H24E 0.9800
C24 H24F 0.9800
C25 H25A 0.9800
C25 H25B 0.9800
C25 H25C 0.9800
C25 H25D 0.9800
C25 H25E 0.9800
C25 H25F 0.9800
K101 O106 2.784(4)
K101 O104 2.796(3)
K101 O103 2.796(4)
K101 O105 2.798(3)
K101 O102 2.821(3)
K101 O101 2.835(3)
K101 N102 3.053(4)
K101 N101 3.074(4)
N101 C101 1.460(7)
N101 C107 1.463(8)
N101 C113 1.474(8)
N102 C112 1.459(6)
N102 C118 1.465(7)
N102 C106 1.474(7)
O101 C103 1.406(6)
O101 C102 1.423(6)
O102 C104 1.418(6)
O102 C105 1.422(6)
O103 C108 1.407(8)
O103 C109 1.420(7)
O104 C110 1.416(7)
O104 C111 1.427(7)
O105 C114 1.412(8)
O105 C115 1.442(7)
O106 C117 1.428(7)
O106 C116 1.431(6)
C101 C102 1.500(8)
C101 H10G 0.9900
C101 H10H 0.9900
C102 H10I 0.9900
C102 H10J 0.9900
C103 C104 1.494(8)
C103 H10K 0.9900
C103 H10L 0.9900
C104 H10M 0.9900
C104 H10N 0.9900
C105 C106 1.510(8)
C105 H10O 0.9900
C105 H10P 0.9900
C106 H10Q 0.9900
C106 H10R 0.9900
C107 C108 1.504(10)
C107 H10S 0.9900
C107 H10T 0.9900
C108 H10U 0.9900
C108 H10V 0.9900
C109 C110 1.494(10)
C109 H10W 0.9900
C109 H10X 0.9900
C110 H11G 0.9900
C110 H11H 0.9900
C111 C112 1.507(8)
C111 H11I 0.9900
C111 H11J 0.9900
C112 H11K 0.9900
C112 H11L 0.9900
C113 C114 1.521(10)
C113 H11M 0.9900
C113 H11N 0.9900
C114 H11O 0.9900
C114 H11P 0.9900
C115 C116 1.495(11)
C115 H11Q 0.9900
C115 H11R 0.9900
C116 H11S 0.9900
C116 H11T 0.9900
C117 C118 1.503(7)
C117 H11U 0.9900
C117 H11V 0.9900
C118 H11W 0.9900
C118 H11X 0.9900
